data_7111696
loop_
_publ_author_name
'Kennedy, Robert D.'

_publ_section_title
;
 Stabilization of acyclic phosphazides using the
 ortho-closo-dicarbadodecaboranyl residue
;
_journal_issue 26
_journal_name_full 'Chemical Communications'
_journal_page_first 4782
_journal_page_last 4784
_journal_paper_doi 10.1039/c0cc00426j
_journal_volume 46
_journal_year 2010
_chemical_formula_moiety 'C21 H25 B10 N P'
_chemical_formula_sum 'C21 H25 B10 N P'
_chemical_formula_weight 430.49
_chemical_name_systematic
;
?
;
_space_group_IT_number 2
_symmetry_cell_setting triclinic
_symmetry_space_group_name_Hall '-P 1'
_symmetry_space_group_name_H-M 'P -1'
_atom_sites_solution_hydrogens geom
_atom_sites_solution_primary direct
_atom_sites_solution_secondary difmap
_audit_creation_method SHELXL-97
_cell_angle_alpha 100.552(4)
_cell_angle_beta 96.851(4)
_cell_angle_gamma 108.414(2)
_cell_formula_units_Z 2
_cell_length_a 9.309(2)
_cell_length_b 9.342(2)
_cell_length_c 15.134(5)
_cell_measurement_reflns_used 9899
_cell_measurement_temperature 100(2)
_cell_measurement_theta_max 29.15
_cell_measurement_theta_min 3.87
_cell_volume 1205.3(5)
_computing_cell_refinement 'Bruker SAINT'
_computing_data_collection 'Bruker APEX2'
_computing_data_reduction 'Bruker SAINT'
_computing_molecular_graphics 'Bruker SHELXTL'
_computing_publication_material 'Bruker SHELXTL'
_computing_structure_refinement 'SHELXL-97 (Sheldrick, 2008)'
_computing_structure_solution 'SHELXS-97 (Sheldrick, 2008)'
_diffrn_ambient_temperature 100(2)
_diffrn_measured_fraction_theta_full 0.987
_diffrn_measured_fraction_theta_max 0.968
_diffrn_measurement_device_type 'Bruker APEX-II CCD'
_diffrn_measurement_method '\f and \w scans'
_diffrn_radiation_monochromator graphite
_diffrn_radiation_source 'fine-focus sealed tube'
_diffrn_radiation_type MoK\a
_diffrn_radiation_wavelength 0.71073
_diffrn_reflns_av_R_equivalents 0.0165
_diffrn_reflns_av_sigmaI/netI 0.0192
_diffrn_reflns_limit_h_max 12
_diffrn_reflns_limit_h_min -12
_diffrn_reflns_limit_k_max 12
_diffrn_reflns_limit_k_min -12
_diffrn_reflns_limit_l_max 20
_diffrn_reflns_limit_l_min -20
_diffrn_reflns_number 15952
_diffrn_reflns_theta_full 26.50
_diffrn_reflns_theta_max 29.15
_diffrn_reflns_theta_min 3.76
_exptl_absorpt_coefficient_mu 0.125
_exptl_absorpt_correction_T_max 0.9635
_exptl_absorpt_correction_T_min 0.9001
_exptl_absorpt_correction_type multi-scan
_exptl_absorpt_process_details 'Sadabs (Bruker)'
_exptl_crystal_colour colorless
_exptl_crystal_density_diffrn 1.186
_exptl_crystal_density_method 'not measured'
_exptl_crystal_description irregular
_exptl_crystal_F_000 446
_exptl_crystal_size_max 0.60
_exptl_crystal_size_mid 0.40
_exptl_crystal_size_min 0.30
_refine_diff_density_max 0.410
_refine_diff_density_min -0.290
_refine_diff_density_rms 0.045
_refine_ls_extinction_method none
_refine_ls_goodness_of_fit_ref 1.029
_refine_ls_hydrogen_treatment constr
_refine_ls_matrix_type full
_refine_ls_number_parameters 299
_refine_ls_number_reflns 6301
_refine_ls_number_restraints 0
_refine_ls_restrained_S_all 1.029
_refine_ls_R_factor_all 0.0381
_refine_ls_R_factor_gt 0.0353
_refine_ls_shift/su_max 0.000
_refine_ls_shift/su_mean 0.000
_refine_ls_structure_factor_coef Fsqd
_refine_ls_weighting_details 'calc w=1/[\s^2^(Fo^2^)+(0.0536P)^2^+0.4288P] where P=(Fo^2^+2Fc^2^)/3'
_refine_ls_weighting_scheme calc
_refine_ls_wR_factor_gt 0.0968
_refine_ls_wR_factor_ref 0.0992
_reflns_number_gt 5808
_reflns_number_total 6301
_reflns_threshold_expression >2sigma(I)
_cod_data_source_file C0CC00426Jsup1.cif
_cod_data_source_block compound_3a
_cod_depositor_comments
;
The following automatic conversions were performed:

'_symmetry_cell_setting' value 'Triclinic' changed to 'triclinic'
according to /home/saulius/struct/CIF-dictionaries/cif_core.dic
dictionary named 'cif_core.dic' version 2.4.2 from 2011-04-26.

Automatic conversion script
Id: cif_fix_values 1891 2012-01-12 08:04:46Z andrius 
;
_cod_original_cell_volume 1205.3(6)
_cod_original_sg_symbol_H-M P-1
_cod_database_code 7111696

loop_
_symmetry_equiv_pos_as_xyz
'x, y, z'
'-x, -y, -z'

loop_
_atom_site_label
_atom_site_type_symbol
_atom_site_fract_x
_atom_site_fract_y
_atom_site_fract_z
_atom_site_U_iso_or_equiv
_atom_site_adp_type
_atom_site_occupancy
_atom_site_symmetry_multiplicity
_atom_site_calc_flag
_atom_site_refinement_flags
P1 P 0.72419(3) 0.45621(3) 0.281199(16) 0.01425(7) Uani 1 1 d .
N1 N 0.88893(9) 0.58486(10) 0.29702(6) 0.01724(16) Uani 1 1 d .
C1 C 0.94441(11) 0.70790(11) 0.25841(6) 0.01648(18) Uani 1 1 d .
C2 C 1.08000(12) 0.69580(13) 0.18603(7) 0.0220(2) Uani 1 1 d .
C3 C 1.10873(14) 0.54398(15) 0.16746(9) 0.0306(3) Uani 1 1 d .
H3A H 1.2188 0.5631 0.1867 0.046 Uiso 1 1 calc R
H3B H 1.0770 0.4952 0.1018 0.046 Uiso 1 1 calc R
H3C H 1.0491 0.4749 0.2018 0.046 Uiso 1 1 calc R
B3 B 0.90252(13) 0.69341(14) 0.14042(8) 0.0213(2) Uani 1 1 d .
H3 H 0.8140 0.5878 0.0929 0.026 Uiso 1 1 calc R
B4 B 0.85159(13) 0.82329(14) 0.22129(8) 0.0204(2) Uani 1 1 d .
H4 H 0.7285 0.8066 0.2262 0.025 Uiso 1 1 calc R
B5 B 1.00385(13) 0.89574(13) 0.31931(8) 0.0183(2) Uani 1 1 d .
H5 H 0.9829 0.9284 0.3904 0.022 Uiso 1 1 calc R
B6 B 1.14189(13) 0.80649(13) 0.29579(8) 0.0194(2) Uani 1 1 d .
H6 H 1.2104 0.7753 0.3504 0.023 Uiso 1 1 calc R
B7 B 1.07102(15) 0.79938(16) 0.10571(8) 0.0286(3) Uani 1 1 d .
H7 H 1.0926 0.7667 0.0348 0.034 Uiso 1 1 calc R
B8 B 0.93010(15) 0.88487(15) 0.12764(9) 0.0269(3) Uani 1 1 d .
H8 H 0.8586 0.9094 0.0713 0.032 Uiso 1 1 calc R
B9 B 0.99481(15) 1.01127(15) 0.23906(9) 0.0253(2) Uani 1 1 d .
H9 H 0.9669 1.1200 0.2566 0.030 Uiso 1 1 calc R
B10 B 1.17514(14) 0.99977(14) 0.28599(8) 0.0235(2) Uani 1 1 d .
H10 H 1.2669 1.1007 0.3351 0.028 Uiso 1 1 calc R
B11 B 1.22190(14) 0.87054(16) 0.20324(8) 0.0268(3) Uani 1 1 d .
H11 H 1.3443 0.8854 0.1975 0.032 Uiso 1 1 calc R
B12 B 1.13027(16) 0.99642(16) 0.16740(9) 0.0298(3) Uani 1 1 d .
H12 H 1.1914 1.0951 0.1378 0.036 Uiso 1 1 calc R
C4 C 0.63015(11) 0.35593(11) 0.16528(7) 0.01756(18) Uani 1 1 d .
C5 C 0.68426(12) 0.24543(12) 0.11879(7) 0.0221(2) Uani 1 1 d .
H5A H 0.7617 0.2171 0.1503 0.027 Uiso 1 1 calc R
C6 C 0.62455(13) 0.17729(14) 0.02653(8) 0.0282(2) Uani 1 1 d .
H6A H 0.6618 0.1030 -0.0052 0.034 Uiso 1 1 calc R
C7 C 0.51034(14) 0.21781(15) -0.01930(8) 0.0315(3) Uani 1 1 d .
H7A H 0.4692 0.1705 -0.0823 0.038 Uiso 1 1 calc R
C8 C 0.45619(13) 0.32642(14) 0.02617(8) 0.0289(2) Uani 1 1 d .
H8A H 0.3776 0.3530 -0.0056 0.035 Uiso 1 1 calc R
C9 C 0.51649(12) 0.39712(12) 0.11840(7) 0.0219(2) Uani 1 1 d .
H9A H 0.4804 0.4731 0.1493 0.026 Uiso 1 1 calc R
C10 C 0.75280(11) 0.31203(11) 0.33867(7) 0.01593(18) Uani 1 1 d .
C11 C 0.63368(12) 0.17009(12) 0.32658(7) 0.0201(2) Uani 1 1 d .
H11A H 0.5416 0.1455 0.2833 0.024 Uiso 1 1 calc R
C12 C 0.64991(12) 0.06493(12) 0.37781(8) 0.0225(2) Uani 1 1 d .
H12A H 0.5693 -0.0319 0.3692 0.027 Uiso 1 1 calc R
C13 C 0.78420(12) 0.10165(12) 0.44156(7) 0.0214(2) Uani 1 1 d .
H13 H 0.7944 0.0307 0.4774 0.026 Uiso 1 1 calc R
C14 C 0.90364(12) 0.24175(12) 0.45301(7) 0.0210(2) Uani 1 1 d .
H14 H 0.9957 0.2657 0.4962 0.025 Uiso 1 1 calc R
C15 C 0.88880(11) 0.34716(11) 0.40134(7) 0.01769(19) Uani 1 1 d .
H15 H 0.9709 0.4425 0.4087 0.021 Uiso 1 1 calc R
C16 C 0.58544(11) 0.51968(11) 0.33589(7) 0.01635(18) Uani 1 1 d .
C17 C 0.43066(12) 0.42414(12) 0.32021(7) 0.0208(2) Uani 1 1 d .
H17 H 0.3941 0.3297 0.2745 0.025 Uiso 1 1 calc R
C18 C 0.33054(12) 0.46722(13) 0.37139(8) 0.0251(2) Uani 1 1 d .
H18 H 0.2255 0.4023 0.3606 0.030 Uiso 1 1 calc R
C19 C 0.38363(13) 0.60517(13) 0.43833(8) 0.0245(2) Uani 1 1 d .
H19 H 0.3149 0.6341 0.4734 0.029 Uiso 1 1 calc R
C20 C 0.53689(13) 0.70071(13) 0.45403(7) 0.0227(2) Uani 1 1 d .
H20 H 0.5728 0.7951 0.4997 0.027 Uiso 1 1 calc R
C21 C 0.63808(12) 0.65849(12) 0.40308(7) 0.01943(19) Uani 1 1 d .
H21 H 0.7430 0.7240 0.4140 0.023 Uiso 1 1 calc R

loop_
_atom_site_aniso_label
_atom_site_aniso_U_11
_atom_site_aniso_U_22
_atom_site_aniso_U_33
_atom_site_aniso_U_23
_atom_site_aniso_U_13
_atom_site_aniso_U_12
P1 0.01193(11) 0.01324(12) 0.01685(12) 0.00350(9) 0.00164(8) 0.00375(9)
N1 0.0134(3) 0.0160(4) 0.0203(4) 0.0050(3) 0.0016(3) 0.0025(3)
C1 0.0130(4) 0.0173(4) 0.0170(4) 0.0030(3) 0.0024(3) 0.0031(3)
C2 0.0151(4) 0.0249(5) 0.0203(5) -0.0002(4) 0.0050(4) 0.0014(4)
C3 0.0234(5) 0.0310(6) 0.0324(6) -0.0054(5) 0.0062(4) 0.0095(5)
B3 0.0174(5) 0.0233(6) 0.0173(5) 0.0045(4) 0.0013(4) -0.0002(4)
B4 0.0184(5) 0.0204(5) 0.0215(5) 0.0081(4) 0.0009(4) 0.0048(4)
B5 0.0185(5) 0.0154(5) 0.0191(5) 0.0037(4) 0.0026(4) 0.0037(4)
B6 0.0138(4) 0.0207(5) 0.0190(5) 0.0010(4) 0.0022(4) 0.0018(4)
B7 0.0234(6) 0.0320(7) 0.0187(5) 0.0036(5) 0.0047(4) -0.0052(5)
B8 0.0260(6) 0.0255(6) 0.0218(5) 0.0105(5) -0.0001(5) -0.0022(5)
B9 0.0279(6) 0.0195(6) 0.0248(6) 0.0089(4) 0.0008(5) 0.0025(5)
B10 0.0217(5) 0.0206(6) 0.0208(5) 0.0048(4) 0.0024(4) -0.0021(4)
B11 0.0178(5) 0.0306(6) 0.0218(5) 0.0020(5) 0.0053(4) -0.0039(5)
B12 0.0279(6) 0.0281(6) 0.0217(5) 0.0080(5) 0.0020(5) -0.0066(5)
C4 0.0147(4) 0.0166(4) 0.0181(4) 0.0042(3) 0.0016(3) 0.0013(3)
C5 0.0180(4) 0.0208(5) 0.0238(5) 0.0027(4) 0.0051(4) 0.0028(4)
C6 0.0256(5) 0.0251(5) 0.0246(5) -0.0013(4) 0.0079(4) -0.0008(4)
C7 0.0297(6) 0.0319(6) 0.0195(5) 0.0030(4) 0.0003(4) -0.0044(5)
C8 0.0237(5) 0.0301(6) 0.0253(5) 0.0104(4) -0.0043(4) -0.0002(4)
C9 0.0183(4) 0.0202(5) 0.0240(5) 0.0075(4) -0.0002(4) 0.0024(4)
C10 0.0153(4) 0.0146(4) 0.0186(4) 0.0039(3) 0.0030(3) 0.0063(3)
C11 0.0169(4) 0.0167(5) 0.0246(5) 0.0053(4) -0.0002(4) 0.0042(4)
C12 0.0225(5) 0.0159(5) 0.0280(5) 0.0064(4) 0.0026(4) 0.0052(4)
C13 0.0256(5) 0.0186(5) 0.0235(5) 0.0072(4) 0.0043(4) 0.0115(4)
C14 0.0198(4) 0.0223(5) 0.0219(5) 0.0049(4) 0.0003(4) 0.0102(4)
C15 0.0153(4) 0.0168(4) 0.0206(4) 0.0034(3) 0.0024(3) 0.0060(3)
C16 0.0151(4) 0.0164(4) 0.0198(4) 0.0068(3) 0.0040(3) 0.0069(3)
C17 0.0170(4) 0.0189(5) 0.0269(5) 0.0063(4) 0.0050(4) 0.0059(4)
C18 0.0182(5) 0.0268(5) 0.0347(6) 0.0123(4) 0.0099(4) 0.0093(4)
C19 0.0264(5) 0.0290(6) 0.0287(5) 0.0133(4) 0.0136(4) 0.0174(4)
C20 0.0279(5) 0.0214(5) 0.0227(5) 0.0060(4) 0.0073(4) 0.0126(4)
C21 0.0197(4) 0.0181(5) 0.0216(4) 0.0057(4) 0.0041(4) 0.0072(4)

loop_
_atom_type_symbol
_atom_type_description
_atom_type_scat_dispersion_real
_atom_type_scat_dispersion_imag
_atom_type_scat_source
C C 0.0033 0.0016 'International Tables Vol C Tables 4.2.6.8 and 6.1.1.4'
H H 0.0000 0.0000 'International Tables Vol C Tables 4.2.6.8 and 6.1.1.4'
B B 0.0013 0.0007 'International Tables Vol C Tables 4.2.6.8 and 6.1.1.4'
N N 0.0061 0.0033 'International Tables Vol C Tables 4.2.6.8 and 6.1.1.4'
P P 0.1023 0.0942 'International Tables Vol C Tables 4.2.6.8 and 6.1.1.4'

loop_
_geom_angle_atom_site_label_1
_geom_angle_atom_site_label_2
_geom_angle_atom_site_label_3
_geom_angle
N1 P1 C4 117.89(5)
N1 P1 C10 105.28(5)
C4 P1 C10 106.65(5)
N1 P1 C16 114.63(5)
C4 P1 C16 106.93(5)
C10 P1 C16 104.32(5)
C1 N1 P1 132.16(7)
N1 C1 B5 122.47(8)
N1 C1 B4 128.87(8)
B5 C1 B4 63.12(7)
N1 C1 B6 113.01(8)
B5 C1 B6 61.94(6)
B4 C1 B6 112.16(8)
N1 C1 B3 122.67(8)
B5 C1 B3 111.64(8)
B4 C1 B3 61.72(7)
B6 C1 B3 107.65(7)
N1 C1 C2 116.69(8)
B5 C1 C2 106.91(7)
B4 C1 C2 106.82(8)
B6 C1 C2 58.02(6)
B3 C1 C2 57.64(6)
C3 C2 B11 123.01(9)
C3 C2 B7 123.24(10)
B11 C2 B7 63.08(7)
C3 C2 B3 117.04(9)
B11 C2 B3 113.87(9)
B7 C2 B3 62.60(7)
C3 C2 B6 116.66(9)
B11 C2 B6 62.77(7)
B7 C2 B6 113.98(9)
B3 C2 B6 111.43(8)
C3 C2 C1 115.73(9)
B11 C2 C1 110.51(8)
B7 C2 C1 110.69(9)
B3 C2 C1 60.27(6)
B6 C2 C1 59.82(6)
C2 C3 H3A 109.5
C2 C3 H3B 109.5
H3A C3 H3B 109.5
C2 C3 H3C 109.5
H3A C3 H3C 109.5
H3B C3 H3C 109.5
C2 B3 C1 62.09(6)
C2 B3 B7 58.47(7)
C1 B3 B7 108.87(8)
C2 B3 B8 105.58(8)
C1 B3 B8 106.06(8)
B7 B3 B8 60.01(8)
C2 B3 B4 107.34(8)
C1 B3 B4 57.92(6)
B7 B3 B4 108.63(9)
B8 B3 B4 60.02(7)
C2 B3 H3 122.4
C1 B3 H3 121.7
B7 B3 H3 121.3
B8 B3 H3 123.2
B4 B3 H3 122.1
C1 B4 B3 60.36(7)
C1 B4 B8 107.94(9)
B3 B4 B8 59.97(7)
C1 B4 B5 58.35(6)
B3 B4 B5 106.83(8)
B8 B4 B5 107.63(8)
C1 B4 B9 106.35(8)
B3 B4 B9 107.35(9)
B8 B4 B9 60.05(7)
B5 B4 B9 59.65(6)
C1 B4 H4 122.5
B3 B4 H4 121.9
B8 B4 H4 121.4
B5 B4 H4 122.7
B9 B4 H4 122.4
C1 B5 B10 107.85(8)
C1 B5 B6 60.09(6)
B10 B5 B6 59.91(7)
C1 B5 B9 106.95(8)
B10 B5 B9 60.47(7)
B6 B5 B9 107.87(9)
C1 B5 B4 58.53(6)
B10 B5 B4 108.34(8)
B6 B5 B4 107.08(8)
B9 B5 B4 60.21(7)
C1 B5 H5 122.5
B10 B5 H5 121.3
B6 B5 H5 121.9
B9 B5 H5 121.7
B4 B5 H5 122.2
C2 B6 C1 62.16(6)
C2 B6 B10 105.26(8)
C1 B6 B10 106.17(8)
C2 B6 B11 58.22(7)
C1 B6 B11 108.77(8)
B10 B6 B11 59.81(7)
C2 B6 B5 107.05(8)
C1 B6 B5 57.97(6)
B10 B6 B5 59.91(7)
B11 B6 B5 108.16(9)
C2 B6 H6 122.6
C1 B6 H6 121.6
B10 B6 H6 123.2
B11 B6 H6 121.6
B5 B6 H6 122.3
C2 B7 B3 58.92(7)
C2 B7 B8 106.10(9)
B3 B7 B8 60.22(7)
C2 B7 B11 58.45(7)
B3 B7 B11 107.17(9)
B8 B7 B11 108.20(9)
C2 B7 B12 105.63(9)
B3 B7 B12 108.15(10)
B8 B7 B12 60.44(8)
B11 B7 B12 60.02(8)
C2 B7 H7 124.0
B3 B7 H7 121.8
B8 B7 H7 121.6
B11 B7 H7 122.0
B12 B7 H7 121.9
B7 B8 B3 59.77(7)
B7 B8 B4 108.43(9)
B3 B8 B4 60.01(7)
B7 B8 B9 107.91(9)
B3 B8 B9 107.58(8)
B4 B8 B9 60.31(7)
B7 B8 B12 60.03(8)
B3 B8 B12 107.48(10)
B4 B8 B12 108.34(9)
B9 B8 B12 59.78(7)
B7 B8 H8 121.6
B3 B8 H8 122.2
B4 B8 H8 121.2
B9 B8 H8 121.9
B12 B8 H8 121.8
B5 B9 B12 108.10(9)
B5 B9 B8 107.72(9)
B12 B9 B8 60.24(8)
B5 B9 B10 59.56(7)
B12 B9 B10 60.09(8)
B8 B9 B10 107.67(10)
B5 B9 B4 60.15(6)
B12 B9 B4 108.18(9)
B8 B9 B4 59.65(7)
B10 B9 B4 107.58(9)
B5 B9 H9 121.8
B12 B9 H9 121.4
B8 B9 H9 121.9
B10 B9 H9 122.1
B4 B9 H9 121.8
B11 B10 B5 108.69(8)
B11 B10 B6 60.21(7)
B5 B10 B6 60.17(6)
B11 B10 B12 60.06(8)
B5 B10 B12 108.16(8)
B6 B10 B12 107.93(9)
B11 B10 B9 107.94(9)
B5 B10 B9 59.97(7)
B6 B10 B9 107.69(8)
B12 B10 B9 59.76(8)
B11 B10 H10 121.4
B5 B10 H10 121.3
B6 B10 H10 121.8
B12 B10 H10 121.8
B9 B10 H10 122.0
C2 B11 B10 106.01(8)
C2 B11 B6 59.01(6)
B10 B11 B6 59.98(7)
C2 B11 B7 58.47(7)
B10 B11 B7 108.27(10)
B6 B11 B7 107.23(8)
C2 B11 B12 105.75(9)
B10 B11 B12 60.48(8)
B6 B11 B12 108.08(9)
B7 B11 B12 60.15(8)
C2 B11 H11 124.0
B10 B11 H11 121.7
B6 B11 H11 121.9
B7 B11 H11 121.9
B12 B11 H11 121.9
B11 B12 B9 107.76(9)
B11 B12 B7 59.83(8)
B9 B12 B7 107.66(9)
B11 B12 B10 59.46(7)
B9 B12 B10 60.14(7)
B7 B12 B10 107.20(9)
B11 B12 B8 107.31(9)
B9 B12 B8 59.97(8)
B7 B12 B8 59.52(8)
B10 B12 B8 107.50(9)
B11 B12 H12 122.1
B9 B12 H12 121.6
B7 B12 H12 122.2
B10 B12 H12 122.1
B8 B12 H12 122.1
C9 C4 C5 119.68(10)
C9 C4 P1 121.45(8)
C5 C4 P1 118.54(8)
C6 C5 C4 119.94(10)
C6 C5 H5A 120.0
C4 C5 H5A 120.0
C7 C6 C5 119.97(11)
C7 C6 H6A 120.0
C5 C6 H6A 120.0
C8 C7 C6 120.40(11)
C8 C7 H7A 119.8
C6 C7 H7A 119.8
C7 C8 C9 120.21(11)
C7 C8 H8A 119.9
C9 C8 H8A 119.9
C8 C9 C4 119.80(11)
C8 C9 H9A 120.1
C4 C9 H9A 120.1
C15 C10 C11 119.91(9)
C15 C10 P1 119.87(7)
C11 C10 P1 119.98(7)
C12 C11 C10 120.04(9)
C12 C11 H11A 120.0
C10 C11 H11A 120.0
C13 C12 C11 119.90(10)
C13 C12 H12A 120.1
C11 C12 H12A 120.1
C14 C13 C12 120.26(9)
C14 C13 H13 119.9
C12 C13 H13 119.9
C13 C14 C15 120.18(9)
C13 C14 H14 119.9
C15 C14 H14 119.9
C14 C15 C10 119.69(9)
C14 C15 H15 120.2
C10 C15 H15 120.2
C21 C16 C17 119.59(9)
C21 C16 P1 118.80(7)
C17 C16 P1 121.16(8)
C18 C17 C16 120.01(10)
C18 C17 H17 120.0
C16 C17 H17 120.0
C17 C18 C19 120.16(10)
C17 C18 H18 119.9
C19 C18 H18 119.9
C20 C19 C18 120.12(10)
C20 C19 H19 119.9
C18 C19 H19 119.9
C19 C20 C21 120.13(10)
C19 C20 H20 119.9
C21 C20 H20 119.9
C20 C21 C16 119.99(10)
C20 C21 H21 120.0
C16 C21 H21 120.0

loop_
_geom_bond_atom_site_label_1
_geom_bond_atom_site_label_2
_geom_bond_distance
P1 N1 1.5800(9)
P1 C4 1.7986(11)
P1 C10 1.8005(10)
P1 C16 1.8069(10)
N1 C1 1.3683(13)
C1 B5 1.7051(15)
C1 B4 1.7085(15)
C1 B6 1.7434(15)
C1 B3 1.7525(16)
C1 C2 1.7835(15)
C2 C3 1.5079(17)
C2 B11 1.6963(16)
C2 B7 1.6966(18)
C2 B3 1.7047(16)
C2 B6 1.7107(16)
C3 H3A 0.9800
C3 H3B 0.9800
C3 H3C 0.9800
B3 B7 1.7671(17)
B3 B8 1.7750(19)
B3 B4 1.7756(18)
B3 H3 1.1200
B4 B8 1.7759(18)
B4 B5 1.7867(16)
B4 B9 1.7877(17)
B4 H4 1.1200
B5 B10 1.7703(17)
B5 B6 1.7749(17)
B5 B9 1.7777(17)
B5 H5 1.1200
B6 B10 1.7703(18)
B6 B11 1.7744(18)
B6 H6 1.1200
B7 B8 1.771(2)
B7 B11 1.7747(18)
B7 B12 1.781(2)
B7 H7 1.1200
B8 B9 1.7831(19)
B8 B12 1.7879(19)
B8 H8 1.1200
B9 B12 1.780(2)
B9 B10 1.7865(19)
B9 H9 1.1200
B10 B11 1.7673(19)
B10 B12 1.7857(19)
B10 H10 1.1200
B11 B12 1.778(2)
B11 H11 1.1200
B12 H12 1.1200
C4 C9 1.3961(14)
C4 C5 1.4005(15)
C5 C6 1.3891(16)
C5 H5A 0.9500
C6 C7 1.3890(19)
C6 H6A 0.9500
C7 C8 1.3810(19)
C7 H7A 0.9500
C8 C9 1.3932(16)
C8 H8A 0.9500
C9 H9A 0.9500
C10 C15 1.3954(13)
C10 C11 1.3983(14)
C11 C12 1.3907(14)
C11 H11A 0.9500
C12 C13 1.3897(15)
C12 H12A 0.9500
C13 C14 1.3895(15)
C13 H13 0.9500
C14 C15 1.3937(14)
C14 H14 0.9500
C15 H15 0.9500
C16 C21 1.3972(14)
C16 C17 1.3991(14)
C17 C18 1.3877(15)
C17 H17 0.9500
C18 C19 1.3897(17)
C18 H18 0.9500
C19 C20 1.3877(16)
C19 H19 0.9500
C20 C21 1.3907(15)
C20 H20 0.9500
C21 H21 0.9500

loop_
_geom_torsion_atom_site_label_1
_geom_torsion_atom_site_label_2
_geom_torsion_atom_site_label_3
_geom_torsion_atom_site_label_4
_geom_torsion
C4 P1 N1 C1 49.11(11)
C10 P1 N1 C1 167.84(9)
C16 P1 N1 C1 -78.12(11)
P1 N1 C1 B5 113.92(10)
P1 N1 C1 B4 34.02(16)
P1 N1 C1 B6 -175.68(7)
P1 N1 C1 B3 -44.09(14)
P1 N1 C1 C2 -111.18(10)
N1 C1 C2 C3 5.56(12)
B5 C1 C2 C3 146.91(9)
B4 C1 C2 C3 -146.77(9)
B6 C1 C2 C3 107.21(10)
B3 C1 C2 C3 -107.81(10)
N1 C1 C2 B11 -140.14(9)
B5 C1 C2 B11 1.21(11)
B4 C1 C2 B11 67.52(10)
B6 C1 C2 B11 -38.49(8)
B3 C1 C2 B11 106.49(10)
N1 C1 C2 B7 151.91(8)
B5 C1 C2 B7 -66.74(9)
B4 C1 C2 B7 -0.42(10)
B6 C1 C2 B7 -106.43(9)
B3 C1 C2 B7 38.54(8)
N1 C1 C2 B3 113.37(9)
B5 C1 C2 B3 -105.28(8)
B4 C1 C2 B3 -38.97(8)
B6 C1 C2 B3 -144.98(9)
N1 C1 C2 B6 -101.65(9)
B5 C1 C2 B6 39.70(8)
B4 C1 C2 B6 106.01(9)
B3 C1 C2 B6 144.98(9)
C3 C2 B3 C1 105.66(10)
B11 C2 B3 C1 -100.87(9)
B7 C2 B3 C1 -138.96(9)
B6 C2 B3 C1 -32.20(8)
C3 C2 B3 B7 -115.38(11)
B11 C2 B3 B7 38.09(9)
B6 C2 B3 B7 106.76(10)
C1 C2 B3 B7 138.96(9)
C3 C2 B3 B8 -154.13(10)
B11 C2 B3 B8 -0.66(11)
B7 C2 B3 B8 -38.75(8)
B6 C2 B3 B8 68.00(10)
C1 C2 B3 B8 100.21(9)
C3 C2 B3 B4 143.02(10)
B11 C2 B3 B4 -63.51(10)
B7 C2 B3 B4 -101.60(9)
B6 C2 B3 B4 5.15(11)
C1 C2 B3 B4 37.36(7)
N1 C1 B3 C2 -103.03(10)
B5 C1 B3 C2 96.84(8)
B4 C1 B3 C2 136.87(8)
B6 C1 B3 C2 30.72(8)
N1 C1 B3 B7 -139.29(10)
B5 C1 B3 B7 60.58(11)
B4 C1 B3 B7 100.61(10)
B6 C1 B3 B7 -5.54(11)
C2 C1 B3 B7 -36.26(8)
N1 C1 B3 B8 157.54(9)
B5 C1 B3 B8 -2.59(11)
B4 C1 B3 B8 37.44(8)
B6 C1 B3 B8 -68.72(10)
C2 C1 B3 B8 -99.43(9)
N1 C1 B3 B4 120.10(10)
B5 C1 B3 B4 -40.03(8)
B6 C1 B3 B4 -106.16(8)
C2 C1 B3 B4 -136.87(8)
N1 C1 B4 B3 -110.71(11)
B5 C1 B4 B3 137.91(8)
B6 C1 B4 B3 98.78(8)
C2 C1 B4 B3 37.10(7)
N1 C1 B4 B8 -148.57(10)
B5 C1 B4 B8 100.04(9)
B6 C1 B4 B8 60.92(10)
B3 C1 B4 B8 -37.86(8)
C2 C1 B4 B8 -0.76(10)
N1 C1 B4 B5 111.38(11)
B6 C1 B4 B5 -39.12(8)
B3 C1 B4 B5 -137.91(8)
C2 C1 B4 B5 -100.81(8)
N1 C1 B4 B9 148.30(10)
B5 C1 B4 B9 36.91(8)
B6 C1 B4 B9 -2.21(11)
B3 C1 B4 B9 -100.99(9)
C2 C1 B4 B9 -63.89(9)
C2 B3 B4 C1 -39.26(7)
B7 B3 B4 C1 -101.04(9)
B8 B3 B4 C1 -137.59(8)
C2 B3 B4 B8 98.33(9)
C1 B3 B4 B8 137.59(8)
B7 B3 B4 B8 36.54(8)
C2 B3 B4 B5 -2.67(10)
C1 B3 B4 B5 36.59(7)
B7 B3 B4 B5 -64.45(10)
B8 B3 B4 B5 -100.99(9)
C2 B3 B4 B9 60.03(10)
C1 B3 B4 B9 99.30(8)
B7 B3 B4 B9 -1.75(11)
B8 B3 B4 B9 -38.29(8)
N1 C1 B5 B10 138.26(9)
B4 C1 B5 B10 -100.98(9)
B6 C1 B5 B10 37.55(8)
B3 C1 B5 B10 -61.56(10)
C2 C1 B5 B10 -0.33(10)
N1 C1 B5 B6 100.72(10)
B4 C1 B5 B6 -138.53(8)
B3 C1 B5 B6 -99.11(8)
C2 C1 B5 B6 -37.87(7)
N1 C1 B5 B9 -158.05(9)
B4 C1 B5 B9 -37.29(8)
B6 C1 B5 B9 101.24(9)
B3 C1 B5 B9 2.13(10)
C2 C1 B5 B9 63.36(9)
N1 C1 B5 B4 -120.75(10)
B6 C1 B5 B4 138.53(8)
B3 C1 B5 B4 39.42(8)
C2 C1 B5 B4 100.66(8)
B3 B4 B5 C1 -37.49(7)
B8 B4 B5 C1 -100.59(9)
B9 B4 B5 C1 -138.10(9)
C1 B4 B5 B10 100.12(9)
B3 B4 B5 B10 62.63(10)
B8 B4 B5 B10 -0.47(11)
B9 B4 B5 B10 -37.98(9)
C1 B4 B5 B6 36.91(7)
B3 B4 B5 B6 -0.59(10)
B8 B4 B5 B6 -63.68(10)
B9 B4 B5 B6 -101.19(9)
C1 B4 B5 B9 138.10(9)
B3 B4 B5 B9 100.60(9)
B8 B4 B5 B9 37.51(9)
C3 C2 B6 C1 -105.67(10)
B11 C2 B6 C1 139.04(9)
B7 C2 B6 C1 100.87(9)
B3 C2 B6 C1 32.37(8)
C3 C2 B6 B10 153.83(9)
B11 C2 B6 B10 38.53(8)
B7 C2 B6 B10 0.37(11)
B3 C2 B6 B10 -68.14(10)
C1 C2 B6 B10 -100.50(8)
C3 C2 B6 B11 115.29(11)
B7 C2 B6 B11 -38.17(9)
B3 C2 B6 B11 -106.67(10)
C1 C2 B6 B11 -139.04(9)
C3 C2 B6 B5 -143.55(9)
B11 C2 B6 B5 101.16(9)
B7 C2 B6 B5 62.99(10)
B3 C2 B6 B5 -5.52(11)
C1 C2 B6 B5 -37.88(7)
N1 C1 B6 C2 108.07(9)
B5 C1 B6 C2 -136.17(8)
B4 C1 B6 C2 -96.54(9)
B3 C1 B6 C2 -30.58(8)
N1 C1 B6 B10 -152.91(8)
B5 C1 B6 B10 -37.15(8)
B4 C1 B6 B10 2.48(11)
B3 C1 B6 B10 68.44(10)
C2 C1 B6 B10 99.02(9)
N1 C1 B6 B11 144.12(9)
B5 C1 B6 B11 -100.12(9)
B4 C1 B6 B11 -60.49(11)
B3 C1 B6 B11 5.47(11)
C2 C1 B6 B11 36.05(8)
N1 C1 B6 B5 -115.76(9)
B4 C1 B6 B5 39.63(8)
B3 C1 B6 B5 105.59(8)
C2 C1 B6 B5 136.17(8)
C1 B5 B6 C2 39.83(7)
B10 B5 B6 C2 -98.07(9)
B9 B5 B6 C2 -59.83(10)
B4 B5 B6 C2 3.61(10)
B10 B5 B6 C1 -137.90(8)
B9 B5 B6 C1 -99.66(8)
B4 B5 B6 C1 -36.22(7)
C1 B5 B6 B10 137.90(8)
B9 B5 B6 B10 38.24(8)
B4 B5 B6 B10 101.68(9)
C1 B5 B6 B11 101.19(8)
B10 B5 B6 B11 -36.71(8)
B9 B5 B6 B11 1.53(10)
B4 B5 B6 B11 64.97(10)
C3 C2 B7 B3 105.81(11)
B11 C2 B7 B3 -140.75(9)
B6 C2 B7 B3 -102.70(9)
C1 C2 B7 B3 -37.55(8)
C3 C2 B7 B8 144.78(10)
B11 C2 B7 B8 -101.78(10)
B3 C2 B7 B8 38.97(8)
B6 C2 B7 B8 -63.74(10)
C1 C2 B7 B8 1.42(10)
C3 C2 B7 B11 -113.44(11)
B3 C2 B7 B11 140.75(9)
B6 C2 B7 B11 38.05(9)
C1 C2 B7 B11 103.20(9)
C3 C2 B7 B12 -152.12(10)
B11 C2 B7 B12 -38.68(9)
B3 C2 B7 B12 102.07(10)
B6 C2 B7 B12 -0.63(12)
C1 C2 B7 B12 64.52(10)
C1 B3 B7 C2 37.82(8)
B8 B3 B7 C2 135.88(9)
B4 B3 B7 C2 99.33(9)
C2 B3 B7 B8 -135.88(9)
C1 B3 B7 B8 -98.06(9)
B4 B3 B7 B8 -36.55(8)
C2 B3 B7 B11 -34.36(9)
C1 B3 B7 B11 3.46(13)
B8 B3 B7 B11 101.52(10)
B4 B3 B7 B11 64.97(12)
C2 B3 B7 B12 -97.67(10)
C1 B3 B7 B12 -59.85(12)
B8 B3 B7 B12 38.21(9)
B4 B3 B7 B12 1.66(12)
C2 B7 B8 B3 -38.36(8)
B11 B7 B8 B3 -99.78(9)
B12 B7 B8 B3 -137.49(9)
C2 B7 B8 B4 -1.87(11)
B3 B7 B8 B4 36.49(8)
B11 B7 B8 B4 -63.29(11)
B12 B7 B8 B4 -101.00(9)
C2 B7 B8 B9 61.96(10)
B3 B7 B8 B9 100.32(9)
B11 B7 B8 B9 0.54(12)
B12 B7 B8 B9 -37.17(8)
C2 B7 B8 B12 99.13(9)
B3 B7 B8 B12 137.49(9)
B11 B7 B8 B12 37.71(8)
C2 B3 B8 B7 38.03(8)
C1 B3 B8 B7 102.86(9)
B4 B3 B8 B7 139.35(9)
C2 B3 B8 B4 -101.32(9)
C1 B3 B8 B4 -36.49(7)
B7 B3 B8 B4 -139.35(9)
C2 B3 B8 B9 -62.85(11)
C1 B3 B8 B9 1.98(11)
B7 B3 B8 B9 -100.88(10)
B4 B3 B8 B9 38.47(8)
C2 B3 B8 B12 0.17(11)
C1 B3 B8 B12 65.00(10)
B7 B3 B8 B12 -37.86(9)
B4 B3 B8 B12 101.49(9)
C1 B4 B8 B7 1.64(11)
B3 B4 B8 B7 -36.39(8)
B5 B4 B8 B7 63.23(11)
B9 B4 B8 B7 100.55(10)
C1 B4 B8 B3 38.04(8)
B5 B4 B8 B3 99.62(9)
B9 B4 B8 B3 136.95(9)
C1 B4 B8 B9 -98.91(9)
B3 B4 B8 B9 -136.95(9)
B5 B4 B8 B9 -37.33(8)
C1 B4 B8 B12 -61.98(12)
B3 B4 B8 B12 -100.02(11)
B5 B4 B8 B12 -0.40(12)
B9 B4 B8 B12 36.93(9)
C1 B5 B9 B12 -64.46(10)
B10 B5 B9 B12 36.83(8)
B6 B5 B9 B12 -1.16(11)
B4 B5 B9 B12 -101.01(9)
C1 B5 B9 B8 -0.80(11)
B10 B5 B9 B8 100.48(10)
B6 B5 B9 B8 62.49(10)
B4 B5 B9 B8 -37.35(8)
C1 B5 B9 B10 -101.29(9)
B6 B5 B9 B10 -37.99(8)
B4 B5 B9 B10 -137.83(9)
C1 B5 B9 B4 36.55(8)
B10 B5 B9 B4 137.83(9)
B6 B5 B9 B4 99.84(9)
B7 B8 B9 B5 -63.85(11)
B3 B8 B9 B5 -0.76(12)
B4 B8 B9 B5 37.57(8)
B12 B8 B9 B5 -101.13(10)
B7 B8 B9 B12 37.28(9)
B3 B8 B9 B12 100.37(10)
B4 B8 B9 B12 138.70(10)
B7 B8 B9 B10 -1.00(11)
B3 B8 B9 B10 62.09(11)
B4 B8 B9 B10 100.42(9)
B12 B8 B9 B10 -38.28(9)
B7 B8 B9 B4 -101.42(9)
B3 B8 B9 B4 -38.33(8)
B12 B8 B9 B4 -138.70(10)
C1 B4 B9 B5 -36.33(8)
B3 B4 B9 B5 -99.70(9)
B8 B4 B9 B5 -137.96(10)
C1 B4 B9 B12 64.54(10)
B3 B4 B9 B12 1.17(11)
B8 B4 B9 B12 -37.09(9)
B5 B4 B9 B12 100.87(10)
C1 B4 B9 B8 101.62(9)
B3 B4 B9 B8 38.26(8)
B5 B4 B9 B8 137.96(10)
C1 B4 B9 B10 1.05(11)
B3 B4 B9 B10 -62.32(10)
B8 B4 B9 B10 -100.57(10)
B5 B4 B9 B10 37.38(8)
C1 B5 B10 B11 -0.61(11)
B6 B5 B10 B11 37.02(8)
B9 B5 B10 B11 -100.37(10)
B4 B5 B10 B11 -62.51(11)
C1 B5 B10 B6 -37.62(7)
B9 B5 B10 B6 -137.38(9)
B4 B5 B10 B6 -99.52(9)
C1 B5 B10 B12 63.06(11)
B6 B5 B10 B12 100.68(10)
B9 B5 B10 B12 -36.70(9)
B4 B5 B10 B12 1.16(12)
C1 B5 B10 B9 99.76(9)
B6 B5 B10 B9 137.38(9)
B4 B5 B10 B9 37.86(8)
C2 B6 B10 B11 -37.78(8)
C1 B6 B10 B11 -102.64(9)
B5 B6 B10 B11 -138.92(8)
C2 B6 B10 B5 101.14(8)
C1 B6 B10 B5 36.28(7)
B11 B6 B10 B5 138.92(8)
C2 B6 B10 B12 0.06(11)
C1 B6 B10 B12 -64.80(10)
B11 B6 B10 B12 37.84(9)
B5 B6 B10 B12 -101.08(9)
C2 B6 B10 B9 63.16(10)
C1 B6 B10 B9 -1.70(10)
B11 B6 B10 B9 100.95(9)
B5 B6 B10 B9 -37.97(8)
B5 B9 B10 B11 101.65(9)
B12 B9 B10 B11 -37.26(8)
B8 B9 B10 B11 1.09(11)
B4 B9 B10 B11 64.00(11)
B12 B9 B10 B5 -138.91(9)
B8 B9 B10 B5 -100.56(9)
B4 B9 B10 B5 -37.64(8)
B5 B9 B10 B6 38.06(8)
B12 B9 B10 B6 -100.84(9)
B8 B9 B10 B6 -62.49(10)
B4 B9 B10 B6 0.42(11)
B5 B9 B10 B12 138.91(9)
B8 B9 B10 B12 38.35(8)
B4 B9 B10 B12 101.26(10)
C3 C2 B11 B10 -144.30(10)
B7 C2 B11 B10 101.92(10)
B3 C2 B11 B10 64.02(11)
B6 C2 B11 B10 -38.78(8)
C1 C2 B11 B10 -1.55(11)
C3 C2 B11 B6 -105.52(11)
B7 C2 B11 B6 140.71(10)
B3 C2 B11 B6 102.81(9)
C1 C2 B11 B6 37.23(8)
C3 C2 B11 B7 113.78(12)
B3 C2 B11 B7 -37.90(9)
B6 C2 B11 B7 -140.71(10)
C1 C2 B11 B7 -103.47(9)
C3 C2 B11 B12 152.55(10)
B7 C2 B11 B12 38.77(9)
B3 C2 B11 B12 0.87(11)
B6 C2 B11 B12 -101.93(9)
C1 C2 B11 B12 -64.70(10)
B5 B10 B11 C2 1.33(12)
B6 B10 B11 C2 38.33(8)
B12 B10 B11 C2 -99.33(9)
B9 B10 B11 C2 -62.20(11)
B5 B10 B11 B6 -37.00(8)
B12 B10 B11 B6 -137.65(9)
B9 B10 B11 B6 -100.52(9)
B5 B10 B11 B7 62.76(11)
B6 B10 B11 B7 99.76(9)
B12 B10 B11 B7 -37.89(8)
B9 B10 B11 B7 -0.76(11)
B5 B10 B11 B12 100.65(9)
B6 B10 B11 B12 137.65(9)
B9 B10 B11 B12 37.13(8)
C1 B6 B11 C2 -37.75(8)
B10 B6 B11 C2 -135.94(9)
B5 B6 B11 C2 -99.19(9)
C2 B6 B11 B10 135.94(9)
C1 B6 B11 B10 98.19(9)
B5 B6 B11 B10 36.76(8)
C2 B6 B11 B7 34.41(9)
C1 B6 B11 B7 -3.34(12)
B10 B6 B11 B7 -101.53(11)
B5 B6 B11 B7 -64.78(11)
C2 B6 B11 B12 97.87(9)
C1 B6 B11 B12 60.12(10)
B10 B6 B11 B12 -38.07(8)
B5 B6 B11 B12 -1.32(11)
B3 B7 B11 C2 34.55(9)
B8 B7 B11 C2 98.08(9)
B12 B7 B11 C2 135.98(9)
C2 B7 B11 B10 -97.95(9)
B3 B7 B11 B10 -63.39(12)
B8 B7 B11 B10 0.14(12)
B12 B7 B11 B10 38.04(9)
C2 B7 B11 B6 -34.64(8)
B3 B7 B11 B6 -0.09(13)
B8 B7 B11 B6 63.44(12)
B12 B7 B11 B6 101.34(10)
C2 B7 B11 B12 -135.98(9)
B3 B7 B11 B12 -101.43(11)
B8 B7 B11 B12 -37.90(9)
C2 B11 B12 B9 62.52(10)
B10 B11 B12 B9 -37.25(8)
B6 B11 B12 B9 0.59(11)
B7 B11 B12 B9 100.50(9)
C2 B11 B12 B7 -37.98(8)
B10 B11 B12 B7 -137.75(9)
B6 B11 B12 B7 -99.90(9)
C2 B11 B12 B10 99.77(9)
B6 B11 B12 B10 37.85(8)
B7 B11 B12 B10 137.75(9)
C2 B11 B12 B8 -0.71(11)
B10 B11 B12 B8 -100.48(10)
B6 B11 B12 B8 -62.63(11)
B7 B11 B12 B8 37.27(8)
B5 B9 B12 B11 0.35(11)
B8 B9 B12 B11 -100.13(10)
B10 B9 B12 B11 36.95(8)
B4 B9 B12 B11 -63.30(10)
B5 B9 B12 B7 63.49(11)
B8 B9 B12 B7 -36.99(9)
B10 B9 B12 B7 100.09(10)
B4 B9 B12 B7 -0.16(12)
B5 B9 B12 B10 -36.60(8)
B8 B9 B12 B10 -137.08(9)
B4 B9 B12 B10 -100.25(9)
B5 B9 B12 B8 100.48(9)
B10 B9 B12 B8 137.08(9)
B4 B9 B12 B8 36.83(8)
C2 B7 B12 B11 37.95(8)
B3 B7 B12 B11 99.76(10)
B8 B7 B12 B11 137.87(9)
C2 B7 B12 B9 -62.73(11)
B3 B7 B12 B9 -0.92(12)
B8 B7 B12 B9 37.19(9)
B11 B7 B12 B9 -100.68(10)
C2 B7 B12 B10 0.63(12)
B3 B7 B12 B10 62.44(12)
B8 B7 B12 B10 100.55(10)
B11 B7 B12 B10 -37.32(9)
C2 B7 B12 B8 -99.92(9)
B3 B7 B12 B8 -38.11(8)
B11 B7 B12 B8 -137.87(9)
B5 B10 B12 B11 -101.55(9)
B6 B10 B12 B11 -37.91(8)
B9 B10 B12 B11 -138.34(9)
B11 B10 B12 B9 138.34(9)
B5 B10 B12 B9 36.79(9)
B6 B10 B12 B9 100.43(9)
B11 B10 B12 B7 37.48(9)
B5 B10 B12 B7 -64.07(12)
B6 B10 B12 B7 -0.43(12)
B9 B10 B12 B7 -100.86(10)
B11 B10 B12 B8 100.15(10)
B5 B10 B12 B8 -1.40(13)
B6 B10 B12 B8 62.24(12)
B9 B10 B12 B8 -38.19(9)
B7 B8 B12 B11 -37.41(9)
B3 B8 B12 B11 0.33(12)
B4 B8 B12 B11 63.73(12)
B9 B8 B12 B11 100.89(9)
B7 B8 B12 B9 -138.30(9)
B3 B8 B12 B9 -100.55(9)
B4 B8 B12 B9 -37.15(9)
B3 B8 B12 B7 37.74(9)
B4 B8 B12 B7 101.14(10)
B9 B8 B12 B7 138.30(9)
B7 B8 B12 B10 -100.03(11)
B3 B8 B12 B10 -62.29(12)
B4 B8 B12 B10 1.11(13)
B9 B8 B12 B10 38.26(9)
N1 P1 C4 C9 -99.60(9)
C10 P1 C4 C9 142.40(8)
C16 P1 C4 C9 31.25(10)
N1 P1 C4 C5 73.74(9)
C10 P1 C4 C5 -44.27(9)
C16 P1 C4 C5 -155.42(8)
C9 C4 C5 C6 -0.11(15)
P1 C4 C5 C6 -173.56(8)
C4 C5 C6 C7 -0.57(17)
C5 C6 C7 C8 0.42(18)
C6 C7 C8 C9 0.42(18)
C7 C8 C9 C4 -1.09(17)
C5 C4 C9 C8 0.93(15)
P1 C4 C9 C8 174.19(8)
N1 P1 C10 C15 15.15(9)
C4 P1 C10 C15 141.15(8)
C16 P1 C10 C15 -105.89(9)
N1 P1 C10 C11 -170.42(8)
C4 P1 C10 C11 -44.42(9)
C16 P1 C10 C11 68.53(9)
C15 C10 C11 C12 0.85(15)
P1 C10 C11 C12 -173.58(8)
C10 C11 C12 C13 0.51(16)
C11 C12 C13 C14 -1.30(16)
C12 C13 C14 C15 0.73(16)
C13 C14 C15 C10 0.63(15)
C11 C10 C15 C14 -1.42(15)
P1 C10 C15 C14 173.01(8)
N1 P1 C16 C21 -14.59(9)
C4 P1 C16 C21 -147.24(8)
C10 P1 C16 C21 100.01(8)
N1 P1 C16 C17 173.16(8)
C4 P1 C16 C17 40.52(9)
C10 P1 C16 C17 -72.24(9)
C21 C16 C17 C18 -0.16(15)
P1 C16 C17 C18 172.02(8)
C16 C17 C18 C19 -0.04(16)
C17 C18 C19 C20 0.26(16)
C18 C19 C20 C21 -0.26(16)
C19 C20 C21 C16 0.05(15)
C17 C16 C21 C20 0.16(15)
P1 C16 C21 C20 -172.21(8)
